data_7231555
loop_
_publ_author_name
'Tsai, Meng-Jung'
'Li, Chih-Yu'
'Wu, Jing-Yun'

_publ_section_title
;
 Luminescent Zn(ii) coordination polymers as efficient fluorescent sensors
 for highly sensitive detection of explosive nitroaromatics
;
_journal_issue 42
_journal_name_full CrystEngComm
_journal_page_first 6762
_journal_paper_doi 10.1039/C8CE01371C
_journal_volume 20
_journal_year 2018
_chemical_formula_sum 'C31 H23 N3 O11 Zn'
_chemical_formula_weight 678.89
_space_group_crystal_system triclinic
_space_group_IT_number 2
_space_group_name_Hall '-P 1'
_space_group_name_H-M_alt 'P -1'
_symmetry_space_group_name_Hall '-P 1'
_symmetry_space_group_name_H-M 'P -1'
_atom_sites_solution_hydrogens mixed
_audit_creation_method SHELXL-2014/7
_audit_update_record
;
2018-06-23 deposited with the CCDC.
2018-09-24 downloaded from the CCDC.
;
_cell_angle_alpha 69.766(7)
_cell_angle_beta 83.974(6)
_cell_angle_gamma 65.283(6)
_cell_formula_units_Z 2
_cell_length_a 9.9165(6)
_cell_length_b 11.2086(8)
_cell_length_c 15.7088(13)
_cell_measurement_reflns_used 3105
_cell_measurement_temperature 150(2)
_cell_measurement_theta_max 28.435
_cell_measurement_theta_min 3.49
_cell_volume 1486.6(2)
_computing_cell_refinement
;
CrysAlisPro, Agilent Technologies,
Version 1.171.35.19 (release 27-10-2011 CrysAlis171 .NET)
(compiled Oct 27 2011,15:02:11)
;
_computing_data_collection
;
CrysAlisPro, Agilent Technologies,
Version 1.171.35.19 (release 27-10-2011 CrysAlis171 .NET)
(compiled Oct 27 2011,15:02:11)
;
_computing_data_reduction
;
CrysAlisPro, Agilent Technologies,
Version 1.171.35.19 (release 27-10-2011 CrysAlis171 .NET)
(compiled Oct 27 2011,15:02:11)
;
_computing_molecular_graphics 'Bruker SHELXTL'
_computing_publication_material 'Bruker SHELXTL'
_computing_structure_refinement 'SHELXL-2014/7 (Sheldrick, 2014)'
_computing_structure_solution 'Bruker SHELXTL'
_diffrn_ambient_temperature 150(2)
_diffrn_measured_fraction_theta_full 0.998
_diffrn_measured_fraction_theta_max 0.841
_diffrn_measurement_device_type 'Xcalibur, Sapphire3, Gemini'
_diffrn_measurement_method 'phi and omega scans'
_diffrn_radiation_type MoK\a
_diffrn_radiation_wavelength 0.71073
_diffrn_reflns_av_R_equivalents 0.0393
_diffrn_reflns_av_unetI/netI 0.0769
_diffrn_reflns_Laue_measured_fraction_full 0.998
_diffrn_reflns_Laue_measured_fraction_max 0.841
_diffrn_reflns_limit_h_max 12
_diffrn_reflns_limit_h_min -13
_diffrn_reflns_limit_k_max 15
_diffrn_reflns_limit_k_min -15
_diffrn_reflns_limit_l_max 21
_diffrn_reflns_limit_l_min -21
_diffrn_reflns_number 12259
_diffrn_reflns_point_group_measured_fraction_full 0.998
_diffrn_reflns_point_group_measured_fraction_max 0.841
_diffrn_reflns_theta_full 25.242
_diffrn_reflns_theta_max 29.359
_diffrn_reflns_theta_min 2.895
_exptl_absorpt_coefficient_mu 0.894
_exptl_absorpt_correction_T_max 1
_exptl_absorpt_correction_T_min 0.92218
_exptl_absorpt_correction_type multi-scan
_exptl_crystal_colour yellow
_exptl_crystal_density_diffrn 1.517
_exptl_crystal_description needle
_exptl_crystal_F_000 696
_exptl_crystal_size_max 0.44
_exptl_crystal_size_mid 0.32
_exptl_crystal_size_min 0.1
_refine_diff_density_max 1.535
_refine_diff_density_min -0.541
_refine_diff_density_rms 0.122
_refine_ls_extinction_method none
_refine_ls_goodness_of_fit_ref 1.149
_refine_ls_hydrogen_treatment constr
_refine_ls_matrix_type full
_refine_ls_number_parameters 541
_refine_ls_number_reflns 6883
_refine_ls_number_restraints 27
_refine_ls_restrained_S_all 1.148
_refine_ls_R_factor_all 0.0979
_refine_ls_R_factor_gt 0.0778
_refine_ls_shift/su_max 0.015
_refine_ls_shift/su_mean 0.001
_refine_ls_structure_factor_coef Fsqd
_refine_ls_weighting_details 'w=1/[\s^2^(Fo^2^)+(0.0600P)^2^+7.0274P] where P=(Fo^2^+2Fc^2^)/3'
_refine_ls_weighting_scheme calc
_refine_ls_wR_factor_gt 0.1932
_refine_ls_wR_factor_ref 0.2043
_reflns_Friedel_coverage 0.000
_reflns_number_gt 5495
_reflns_number_total 6883
_reflns_threshold_expression 'I > 2\s(I)'
_cod_data_source_file c8ce01371c2.cif
_cod_data_source_block shelx_CCDC1
_cod_depositor_comments 'Adding full bibliography for 7231554--7231556.cif.'
_cod_database_code 7231555
_shelx_shelxl_version_number 2014/7
_shelx_space_group_comment
;
The symmetry employed for this shelxl refinement is uniquely defined
by the following loop, which should always be used as a source of
symmetry information in preference to the above space-group names.
They are only intended as comments.
;

loop_
_space_group_symop_operation_xyz
'x, y, z'
'-x, -y, -z'

loop_
_atom_site_label
_atom_site_type_symbol
_atom_site_fract_x
_atom_site_fract_y
_atom_site_fract_z
_atom_site_U_iso_or_equiv
_atom_site_adp_type
_atom_site_occupancy
_atom_site_site_symmetry_order
_atom_site_calc_flag
_atom_site_refinement_flags_posn
_atom_site_refinement_flags_adp
_atom_site_refinement_flags_occupancy
_atom_site_disorder_assembly
_atom_site_disorder_group
C1 C 0.2254(12) -0.0516(12) 0.5163(7) 0.028(2) Uani 0.6 1 d . . P A 1
C2 C 0.1658(11) -0.1114(10) 0.5928(6) 0.029(2) Uani 0.6 1 d . . P A 1
H2 H 0.1300 -0.1761 0.5931 0.035 Uiso 0.6 1 calc R U P A 1
C3 C 0.159(3) -0.076(3) 0.6712(14) 0.024(4) Uani 0.6 1 d . . P A 1
H3 H 0.1179 -0.1170 0.7230 0.028 Uiso 0.6 1 calc R U P A 1
C4 C 0.2103(12) 0.0194(12) 0.6724(7) 0.030(2) Uani 0.6 1 d . . P A 1
C5 C 0.2792(11) 0.0822(9) 0.5943(7) 0.029(2) Uani 0.6 1 d . . P A 1
C6 C 0.3388(14) 0.1779(11) 0.5895(7) 0.032(2) Uani 0.6 1 d . . P A 1
H6 H 0.3354 0.2033 0.6404 0.039 Uiso 0.6 1 calc R U P A 1
C7 C 0.4015(13) 0.2355(10) 0.5138(6) 0.036(2) Uani 0.6 1 d . . P A 1
H7 H 0.4400 0.2982 0.5139 0.043 Uiso 0.6 1 calc R U P A 1
C8 C 0.4072(12) 0.1995(10) 0.4362(6) 0.032(2) Uani 0.6 1 d . . P A 1
H8 H 0.4522 0.2360 0.3850 0.038 Uiso 0.6 1 calc R U P A 1
C9 C 0.3450(11) 0.1084(10) 0.4363(6) 0.0270(19) Uani 0.6 1 d . . P A 1
C10 C 0.2821(12) 0.0467(10) 0.5145(8) 0.027(2) Uani 0.6 1 d . . P A 1
C11 C 0.2233(12) -0.0830(11) 0.4315(7) 0.029(2) Uani 0.6 1 d . . P A 1
C12 C 0.3508(17) 0.0795(15) 0.3499(11) 0.022(3) Uani 0.6 1 d . . P A 1
C1' C 0.2709(17) 0.0714(17) 0.4680(11) 0.024(3) Uani 0.4 1 d . . P A 2
C2' C 0.3061(19) 0.1623(17) 0.4913(9) 0.036(3) Uani 0.4 1 d . U P A 2
H2' H 0.3459 0.2183 0.4482 0.043 Uiso 0.4 1 calc R U P A 2
C3' C 0.284(2) 0.173(2) 0.5785(12) 0.031(4) Uiso 0.4 1 d . U P A 2
H3' H 0.3080 0.2359 0.5924 0.038 Uiso 0.4 1 calc R U P A 2
C4' C 0.2249(15) 0.0895(18) 0.6445(10) 0.022(3) Uani 0.4 1 d . U P A 2
C5' C 0.1876(15) -0.0064(15) 0.6251(9) 0.022(3) Uani 0.4 1 d . U P A 2
C6' C 0.133(5) -0.098(5) 0.690(3) 0.027(6) Uani 0.4 1 d . . P A 2
H6' H 0.1190 -0.0946 0.7489 0.032 Uiso 0.4 1 calc R U P A 2
C7' C 0.1020(14) -0.1921(12) 0.6676(8) 0.022(3) Uani 0.4 1 d . . P A 2
H7' H 0.0692 -0.2532 0.7117 0.026 Uiso 0.4 1 calc R U P A 2
C8' C 0.1185(13) -0.1970(13) 0.5797(8) 0.019(2) Uani 0.4 1 d . . P A 2
H8' H 0.0919 -0.2579 0.5648 0.023 Uiso 0.4 1 calc R U P A 2
C9' C 0.1744(14) -0.1116(13) 0.5141(8) 0.019(2) Uani 0.4 1 d . . P A 2
C10' C 0.2102(18) -0.0131(18) 0.5333(11) 0.021(4) Uiso 0.4 1 d . . P A 2
C11' C 0.299(2) 0.061(2) 0.3751(12) 0.022(4) Uani 0.4 1 d . . P A 2
C12' C 0.187(2) -0.120(2) 0.4229(13) 0.017(4) Uiso 0.4 1 d . . P A 2
C13 C 0.1995(5) 0.0699(5) 0.1962(3) 0.0215(10) Uani 1 1 d . . . . .
H13 H 0.1446 0.1558 0.2038 0.026 Uiso 1 1 calc R U . . .
C14 C 0.2762(6) -0.0422(6) 0.2706(3) 0.0245(11) Uani 1 1 d . . . . .
C15 C 0.3611(6) -0.1704(6) 0.2604(4) 0.0303(12) Uani 1 1 d . . . . .
H15 H 0.4149 -0.2474 0.3095 0.036 Uiso 1 1 calc R U . . .
C16 C 0.3633(8) -0.1803(6) 0.1751(4) 0.0383(15) Uani 1 1 d . . . . .
H16 H 0.4186 -0.2647 0.1656 0.046 Uiso 1 1 calc R U . . .
C17 C 0.2821(7) -0.0631(6) 0.1041(4) 0.0333(13) Uani 1 1 d . . . . .
H17 H 0.2845 -0.0709 0.0469 0.040 Uiso 1 1 calc R U . . .
C18 C 0.2884(6) 0.1022(7) 0.8737(4) 0.0330(13) Uani 1 1 d . . . . .
H18 H 0.3690 0.0871 0.9077 0.040 Uiso 1 1 calc R U . . .
C19 C 0.3159(7) 0.0570(9) 0.7996(4) 0.051(2) Uani 1 1 d . . . . .
H19 H 0.4129 0.0103 0.7853 0.061 Uiso 1 1 calc R U . . .
C20 C 0.1962(8) 0.0826(9) 0.7466(5) 0.058(2) Uani 1 1 d . U . . .
C21 C 0.0532(7) 0.1472(7) 0.7733(4) 0.0437(17) Uani 1 1 d . . . . .
H21 H -0.0292 0.1631 0.7407 0.052 Uiso 1 1 calc R U . . .
C22 C 0.0360(6) 0.1872(6) 0.8487(4) 0.0314(13) Uani 1 1 d . . . . .
H22 H -0.0599 0.2306 0.8659 0.038 Uiso 1 1 calc R U . . .
C23 C -0.5589(5) 0.3331(5) 1.0808(3) 0.0203(10) Uani 1 1 d . . . . .
C24 C -0.4128(5) 0.3100(5) 1.0578(3) 0.0215(10) Uani 1 1 d . . . . .
H24 H -0.3727 0.2724 1.0120 0.026 Uiso 1 1 calc R U . . .
C25 C -0.3254(5) 0.3427(5) 1.1031(4) 0.0234(10) Uani 1 1 d . . . . .
C26 C -0.3858(6) 0.3978(6) 1.1719(4) 0.0284(12) Uani 1 1 d . . . . .
H26 H -0.3283 0.4190 1.2027 0.034 Uiso 1 1 calc R U . . .
C27 C -0.5319(6) 0.4215(6) 1.1952(4) 0.0313(12) Uani 1 1 d . . . . .
C28 C -0.6183(6) 0.3893(6) 1.1491(4) 0.0273(11) Uani 1 1 d . . . . .
H28 H -0.7161 0.4057 1.1644 0.033 Uiso 1 1 calc R U . . .
C29 C -0.6476(6) 0.2889(6) 1.0348(3) 0.0246(11) Uani 1 1 d . . . . .
C30 C -0.1655(6) 0.3149(6) 1.0804(4) 0.0323(13) Uani 1 1 d . . . . .
C31 C -0.5920(8) 0.4723(8) 1.2717(5) 0.0478(18) Uani 1 1 d . . . . .
N1 N 0.284(2) -0.015(2) 0.3546(14) 0.024(4) Uani 0.6 1 d . . P A 1
N1' N 0.250(3) -0.034(3) 0.361(2) 0.016(4) Uani 0.4 1 d . . P A 2
N2 N 0.2007(5) 0.0605(5) 0.1135(3) 0.0228(9) Uani 1 1 d . . . . .
N3 N 0.1510(5) 0.1667(5) 0.8988(3) 0.0228(9) Uani 1 1 d . . . . .
O1 O 0.1751(10) -0.1661(11) 0.4276(6) 0.036(2) Uani 0.6 1 d . . P A 1
O2 O 0.4032(10) 0.1243(11) 0.2843(6) 0.033(2) Uani 0.6 1 d . . P A 1
O1' O 0.353(2) 0.130(2) 0.3170(10) 0.034(4) Uani 0.4 1 d . . P A 2
O2' O 0.1530(12) -0.1965(12) 0.3980(7) 0.029(2) Uani 0.4 1 d . . P A 2
O3 O -0.7875(4) 0.3347(4) 1.0462(2) 0.0246(8) Uani 1 1 d . . . . .
O4 O -0.5832(5) 0.2136(5) 0.9888(3) 0.0442(12) Uani 1 1 d . . . . .
O5 O -0.1138(4) 0.2646(5) 1.0177(3) 0.0407(11) Uani 1 1 d . . . . .
O6 O -0.0922(4) 0.3407(4) 1.1263(4) 0.0449(12) Uani 1 1 d . . . . .
O7 O -0.5057(6) 0.4738(7) 1.3244(4) 0.0645(16) Uani 1 1 d . . . . .
O8 O -0.7305(6) 0.5113(8) 1.2827(5) 0.083(2) Uani 1 1 d . . . . .
H101 H -0.7805 0.5368 1.3240 0.125 Uiso 1 1 d R U . . .
O9 O -0.0002(4) 0.4572(4) 0.8975(2) 0.0264(8) Uani 1 1 d . . . . .
H102 H -0.0866 0.5100 0.9156 0.040 Uiso 1 1 d R U . . .
H103 H 0.0572 0.4971 0.8867 0.040 Uiso 1 1 d R U . . .
Zn1 Zn 0.09853(6) 0.25298(6) 1.00195(4) 0.01797(17) Uani 1 1 d . . . . .
O10 O 0.2998(14) 0.4457(13) 0.6361(8) 0.055(3) Uiso 0.42 1 d . . P . .
O11 O 0.1230(15) 0.5525(14) 0.4158(9) 0.054(3) Uiso 0.4 1 d . . P . .
O12 O 0.0266(15) 0.5296(14) 0.6943(9) 0.054(3) Uiso 0.39 1 d . . P . .
O13 O 0.3921(19) 0.5500(17) 0.4655(11) 0.056(4) Uiso 0.32 1 d . . P B -1
O14 O 0.076(2) 0.511(2) 0.5616(14) 0.053(5) Uiso 0.25 1 d . . P C -1
O15 O 0.152(3) 0.553(2) 0.4832(16) 0.054(6) Uiso 0.22 1 d . . P . .

loop_
_atom_site_aniso_label
_atom_site_aniso_U_11
_atom_site_aniso_U_22
_atom_site_aniso_U_33
_atom_site_aniso_U_23
_atom_site_aniso_U_13
_atom_site_aniso_U_12
C1 0.038(6) 0.019(5) 0.021(5) -0.007(4) 0.000(4) -0.007(5)
C2 0.039(5) 0.027(5) 0.024(4) -0.013(4) 0.007(4) -0.014(4)
C3 0.031(10) 0.030(9) 0.010(9) -0.006(8) 0.002(6) -0.013(6)
C4 0.040(6) 0.021(5) 0.021(5) -0.006(4) 0.003(4) -0.007(5)
C5 0.038(5) 0.019(5) 0.022(5) -0.007(4) -0.005(4) -0.004(4)
C6 0.038(6) 0.032(6) 0.023(5) -0.007(4) 0.002(4) -0.013(5)
C7 0.055(6) 0.030(5) 0.028(5) -0.012(4) 0.000(4) -0.020(5)
C8 0.051(6) 0.024(5) 0.020(4) -0.001(4) 0.001(4) -0.019(4)
C9 0.035(5) 0.028(5) 0.018(4) -0.010(4) 0.000(4) -0.010(4)
C10 0.039(6) 0.022(5) 0.016(5) -0.005(4) 0.002(5) -0.011(4)
C11 0.032(5) 0.023(5) 0.026(5) -0.007(4) 0.002(4) -0.008(4)
C12 0.027(7) 0.015(7) 0.017(9) -0.001(6) -0.001(6) -0.006(6)
C1' 0.033(8) 0.037(9) 0.009(6) -0.010(7) 0.006(7) -0.018(7)
C2' 0.057(10) 0.045(9) 0.023(7) -0.012(6) 0.008(6) -0.037(8)
C4' 0.021(6) 0.036(8) 0.011(6) -0.015(6) 0.000(5) -0.010(6)
C5' 0.025(6) 0.026(7) 0.013(6) -0.010(6) -0.002(5) -0.005(6)
C6' 0.027(13) 0.031(15) 0.016(13) -0.010(11) 0.006(9) -0.006(9)
C7' 0.028(6) 0.015(6) 0.016(5) -0.002(5) 0.002(5) -0.006(5)
C8' 0.023(6) 0.020(6) 0.017(5) -0.009(5) -0.002(5) -0.008(5)
C9' 0.026(6) 0.023(6) 0.014(5) -0.010(5) 0.005(5) -0.013(5)
C11' 0.033(10) 0.022(8) 0.012(8) -0.005(7) 0.002(7) -0.014(7)
C13 0.020(2) 0.027(3) 0.018(2) -0.012(2) 0.0032(18) -0.007(2)
C14 0.025(3) 0.033(3) 0.016(2) -0.012(2) 0.0037(19) -0.011(2)
C15 0.032(3) 0.029(3) 0.022(3) -0.008(2) -0.002(2) -0.005(2)
C16 0.050(4) 0.031(3) 0.032(3) -0.020(3) 0.002(3) -0.007(3)
C17 0.046(3) 0.037(3) 0.022(3) -0.019(2) 0.002(2) -0.013(3)
C18 0.024(3) 0.051(4) 0.028(3) -0.025(3) 0.003(2) -0.010(3)
C19 0.026(3) 0.087(5) 0.041(4) -0.046(4) 0.004(3) -0.006(3)
C20 0.036(4) 0.096(6) 0.042(4) -0.052(4) -0.004(3) -0.003(4)
C21 0.031(3) 0.062(4) 0.038(3) -0.036(3) -0.009(3) -0.001(3)
C22 0.023(3) 0.042(3) 0.034(3) -0.025(3) -0.002(2) -0.006(2)
C23 0.016(2) 0.022(2) 0.023(2) -0.009(2) 0.0002(18) -0.0070(19)
C24 0.016(2) 0.024(3) 0.023(2) -0.009(2) 0.0041(18) -0.007(2)
C25 0.016(2) 0.023(3) 0.032(3) -0.006(2) 0.000(2) -0.010(2)
C26 0.020(3) 0.030(3) 0.042(3) -0.019(3) -0.003(2) -0.010(2)
C27 0.021(3) 0.039(3) 0.041(3) -0.024(3) 0.001(2) -0.010(2)
C28 0.013(2) 0.037(3) 0.036(3) -0.020(3) 0.004(2) -0.008(2)
C29 0.020(2) 0.032(3) 0.024(2) -0.012(2) 0.0021(19) -0.011(2)
C30 0.014(2) 0.023(3) 0.048(3) 0.005(3) 0.002(2) -0.010(2)
C31 0.035(3) 0.068(5) 0.057(4) -0.044(4) 0.004(3) -0.018(3)
N1 0.029(9) 0.029(8) 0.009(4) -0.003(5) 0.005(6) -0.012(5)
N1' 0.019(10) 0.025(9) 0.012(8) -0.010(6) 0.010(6) -0.016(6)
N2 0.024(2) 0.030(2) 0.019(2) -0.0120(18) -0.0014(16) -0.0109(19)
N3 0.020(2) 0.028(2) 0.020(2) -0.0120(18) -0.0002(16) -0.0072(18)
O1 0.054(6) 0.038(5) 0.027(4) -0.015(4) 0.008(3) -0.028(4)
O2 0.041(5) 0.037(5) 0.025(5) -0.012(4) 0.008(3) -0.019(4)
O1' 0.056(10) 0.036(10) 0.011(9) 0.003(7) 0.003(7) -0.030(10)
O2' 0.041(6) 0.041(6) 0.021(5) -0.020(5) 0.002(4) -0.024(5)
O3 0.0163(17) 0.031(2) 0.0299(19) -0.0147(16) -0.0010(14) -0.0091(15)
O4 0.035(2) 0.071(3) 0.055(3) -0.051(3) 0.020(2) -0.029(2)
O5 0.0156(19) 0.049(3) 0.043(2) -0.006(2) 0.0100(17) -0.0080(18)
O6 0.0184(19) 0.035(2) 0.083(3) -0.013(2) -0.007(2) -0.0155(18)
O7 0.060(3) 0.108(5) 0.061(3) -0.061(3) 0.012(3) -0.042(3)
O8 0.043(3) 0.145(6) 0.114(5) -0.110(5) 0.039(3) -0.042(4)
O9 0.0195(17) 0.030(2) 0.033(2) -0.0138(17) 0.0009(15) -0.0102(16)
Zn1 0.0139(3) 0.0284(3) 0.0170(3) -0.0134(2) 0.00288(19) -0.0095(2)

loop_
_atom_type_symbol
_atom_type_description
_atom_type_scat_dispersion_real
_atom_type_scat_dispersion_imag
_atom_type_scat_source
C C 0.0033 0.0016 'International Tables Vol C Tables 4.2.6.8 and 6.1.1.4'
H H 0.0000 0.0000 'International Tables Vol C Tables 4.2.6.8 and 6.1.1.4'
N N 0.0061 0.0033 'International Tables Vol C Tables 4.2.6.8 and 6.1.1.4'
O O 0.0106 0.0060 'International Tables Vol C Tables 4.2.6.8 and 6.1.1.4'
Zn Zn 0.2839 1.4301 'International Tables Vol C Tables 4.2.6.8 and 6.1.1.4'

loop_
_geom_angle_atom_site_label_1
_geom_angle_atom_site_label_2
_geom_angle_atom_site_label_3
_geom_angle
_geom_angle_site_symmetry_1
_geom_angle_site_symmetry_3
C2 C1 C10 120.9(11) . .
C2 C1 C11 119.9(11) . .
C10 C1 C11 119.1(10) . .
C1 C2 C3 120.3(11) . .
C1 C2 H2 119.9 . .
C3 C2 H2 119.9 . .
C4 C3 C2 120.9(12) . .
C4 C3 H3 119.5 . .
C2 C3 H3 119.5 . .
C3 C4 C5 121.0(12) . .
C3 C4 C20 128.1(12) . .
C5 C4 C20 110.7(10) . .
C6 C5 C10 117.6(10) . .
C6 C5 C4 125.3(10) . .
C10 C5 C4 117.0(9) . .
C7 C6 C5 123.2(10) . .
C7 C6 H6 118.4 . .
C5 C6 H6 118.4 . .
C6 C7 C8 119.5(10) . .
C6 C7 H7 120.2 . .
C8 C7 H7 120.2 . .
C9 C8 C7 119.6(9) . .
C9 C8 H8 120.2 . .
C7 C8 H8 120.2 . .
C8 C9 C10 121.3(8) . .
C8 C9 C12 116.3(10) . .
C10 C9 C12 122.4(11) . .
C9 C10 C1 121.5(10) . .
C9 C10 C5 118.7(9) . .
C1 C10 C5 119.8(10) . .
O1 C11 N1 120.4(12) . .
O1 C11 C1 122.9(9) . .
N1 C11 C1 116.6(14) . .
O2 C12 N1 120.7(13) . .
O2 C12 C9 125.9(14) . .
N1 C12 C9 113.4(14) . .
C2' C1' C10' 119.1(15) . .
C2' C1' C11' 120.1(16) . .
C10' C1' C11' 120.8(15) . .
C3' C2' C1' 121.6(15) . .
C3' C2' H2' 119.2 . .
C1' C2' H2' 119.2 . .
C2' C3' C4' 120.4(17) . .
C2' C3' H3' 119.8 . .
C4' C3' H3' 119.8 . .
C5' C4' C3' 120.8(14) . .
C5' C4' C20 111.2(14) . .
C3' C4' C20 128.0(14) . .
C4' C5' C6' 123(2) . .
C4' C5' C10' 117.4(15) . .
C6' C5' C10' 119(2) . .
C7' C6' C5' 121(3) . .
C7' C6' H6' 119.6 . .
C5' C6' H6' 119.6 . .
C6' C7' C8' 120.9(17) . .
C6' C7' H7' 119.6 . .
C8' C7' H7' 119.6 . .
C7' C8' C9' 120.5(11) . .
C7' C8' H8' 119.7 . .
C9' C8' H8' 119.7 . .
C8' C9' C10' 121.3(12) . .
C8' C9' C12' 117.8(14) . .
C10' C9' C12' 120.8(14) . .
C1' C10' C9' 121.8(14) . .
C1' C10' C5' 120.8(16) . .
C9' C10' C5' 117.3(14) . .
O1' C11' N1' 124(2) . .
O1' C11' C1' 123(2) . .
N1' C11' C1' 112.8(19) . .
O2' C12' N1' 119(2) . .
O2' C12' C9' 126.1(17) . .
N1' C12' C9' 115(2) . .
N2 C13 C14 122.7(5) . .
N2 C13 H13 118.6 . .
C14 C13 H13 118.6 . .
C13 C14 C15 119.6(5) . .
C13 C14 N1' 120.6(13) . .
C15 C14 N1' 118.9(13) . .
C13 C14 N1 117.6(9) . .
C15 C14 N1 122.0(9) . .
C16 C15 C14 117.9(5) . .
C16 C15 H15 121.1 . .
C14 C15 H15 121.1 . .
C15 C16 C17 119.1(5) . .
C15 C16 H16 120.5 . .
C17 C16 H16 120.5 . .
N2 C17 C16 123.2(5) . .
N2 C17 H17 118.4 . .
C16 C17 H17 118.4 . .
N3 C18 C19 122.9(5) . .
N3 C18 H18 118.5 . .
C19 C18 H18 118.5 . .
C18 C19 C20 119.1(6) . .
C18 C19 H19 120.4 . .
C20 C19 H19 120.4 . .
C21 C20 C19 118.2(5) . .
C21 C20 C4 116.6(7) . .
C19 C20 C4 124.0(7) . .
C21 C20 C4' 120.6(7) . .
C19 C20 C4' 117.3(7) . .
C22 C21 C20 118.8(6) . .
C22 C21 H21 120.6 . .
C20 C21 H21 120.6 . .
N3 C22 C21 123.4(5) . .
N3 C22 H22 118.3 . .
C21 C22 H22 118.3 . .
C28 C23 C24 119.4(5) . .
C28 C23 C29 120.9(4) . .
C24 C23 C29 119.6(4) . .
C23 C24 C25 120.8(5) . .
C23 C24 H24 119.6 . .
C25 C24 H24 119.6 . .
C26 C25 C24 119.3(5) . .
C26 C25 C30 119.4(5) . .
C24 C25 C30 121.3(5) . .
C25 C26 C27 120.3(5) . .
C25 C26 H26 119.8 . .
C27 C26 H26 119.8 . .
C26 C27 C28 119.9(5) . .
C26 C27 C31 119.9(5) . .
C28 C27 C31 120.2(5) . .
C23 C28 C27 120.4(5) . .
C23 C28 H28 119.8 . .
C27 C28 H28 119.8 . .
O4 C29 O3 124.2(5) . .
O4 C29 C23 119.2(5) . .
O3 C29 C23 116.6(4) . .
O6 C30 O5 124.2(5) . .
O6 C30 C25 117.8(6) . .
O5 C30 C25 118.0(5) . .
O7 C31 O8 122.3(6) . .
O7 C31 C27 119.8(6) . .
O8 C31 C27 117.9(6) . .
C11 N1 C12 126.8(17) . .
C11 N1 C14 116.1(12) . .
C12 N1 C14 117.1(13) . .
C12' N1' C14 119(2) . .
C12' N1' C11' 129(3) . .
C14 N1' C11' 112.2(15) . .
C17 N2 C13 117.5(4) . .
C17 N2 Zn1 124.6(3) . 1_554
C13 N2 Zn1 117.2(3) . 1_554
C18 N3 C22 117.5(4) . .
C18 N3 Zn1 125.6(4) . .
C22 N3 Zn1 116.6(3) . .
C29 O3 Zn1 116.8(3) . 1_455
C30 O5 Zn1 106.6(4) . .
C31 O8 H101 129.9 . .
Zn1 O9 H102 110.1 . .
Zn1 O9 H103 110.5 . .
H102 O9 H103 109.5 . .
O3 Zn1 O5 133.55(17) 1_655 .
O3 Zn1 N3 128.01(16) 1_655 .
O5 Zn1 N3 97.13(19) . .
O3 Zn1 N2 89.05(16) 1_655 1_556
O5 Zn1 N2 96.37(17) . 1_556
N3 Zn1 N2 97.13(16) . 1_556
O3 Zn1 O9 85.81(14) 1_655 .
O5 Zn1 O9 85.57(16) . .
N3 Zn1 O9 87.83(15) . .
N2 Zn1 O9 174.38(15) 1_556 .

loop_
_geom_bond_atom_site_label_1
_geom_bond_atom_site_label_2
_geom_bond_distance
_geom_bond_site_symmetry_2
C1 C2 1.366(14) .
C1 C10 1.423(16) .
C1 C11 1.496(16) .
C2 C3 1.41(3) .
C2 H2 0.9300 .
C3 C4 1.37(3) .
C3 H3 0.9300 .
C4 C5 1.447(14) .
C4 C20 1.527(12) .
C5 C6 1.404(15) .
C5 C10 1.435(14) .
C6 C7 1.367(14) .
C6 H6 0.9300 .
C7 C8 1.399(13) .
C7 H7 0.9300 .
C8 C9 1.396(14) .
C8 H8 0.9300 .
C9 C10 1.411(13) .
C9 C12 1.489(15) .
C11 O1 1.232(14) .
C11 N1 1.415(18) .
C12 O2 1.154(18) .
C12 N1 1.444(19) .
C1' C2' 1.37(2) .
C1' C10' 1.41(2) .
C1' C11' 1.49(2) .
C2' C3' 1.40(2) .
C2' H2' 0.9300 .
C3' C4' 1.40(3) .
C3' H3' 0.9300 .
C4' C5' 1.40(2) .
C4' C20 1.580(15) .
C5' C6' 1.42(3) .
C5' C10' 1.46(2) .
C6' C7' 1.37(4) .
C6' H6' 0.9300 .
C7' C8' 1.390(16) .
C7' H7' 0.9300 .
C8' C9' 1.389(18) .
C8' H8' 0.9300 .
C9' C10' 1.420(19) .
C9' C12' 1.46(2) .
C11' O1' 1.21(2) .
C11' N1' 1.43(2) .
C12' O2' 1.22(2) .
C12' N1' 1.41(3) .
C13 N2 1.338(6) .
C13 C14 1.376(7) .
C13 H13 0.9300 .
C14 C15 1.385(8) .
C14 N1' 1.44(3) .
C14 N1 1.47(2) .
C15 C16 1.379(8) .
C15 H15 0.9300 .
C16 C17 1.382(8) .
C16 H16 0.9300 .
C17 N2 1.332(7) .
C17 H17 0.9300 .
C18 N3 1.340(7) .
C18 C19 1.382(8) .
C18 H18 0.9300 .
C19 C20 1.394(9) .
C19 H19 0.9300 .
C20 C21 1.392(9) .
C21 C22 1.376(7) .
C21 H21 0.9300 .
C22 N3 1.348(7) .
C22 H22 0.9300 .
C23 C28 1.386(7) .
C23 C24 1.392(7) .
C23 C29 1.512(7) .
C24 C25 1.402(7) .
C24 H24 0.9300 .
C25 C26 1.388(8) .
C25 C30 1.512(7) .
C26 C27 1.393(8) .
C26 H26 0.9300 .
C27 C28 1.398(7) .
C27 C31 1.470(8) .
C28 H28 0.9300 .
C29 O4 1.231(6) .
C29 O3 1.279(6) .
C30 O6 1.250(8) .
C30 O5 1.259(8) .
C31 O7 1.261(8) .
C31 O8 1.267(8) .
N2 Zn1 2.164(4) 1_554
N3 Zn1 2.078(4) .
O3 Zn1 2.017(4) 1_455
O5 Zn1 2.048(4) .
O8 H101 0.8316 .
O9 Zn1 2.181(4) .
O9 H102 0.8972 .
O9 H103 0.8329 .
Zn1 O3 2.017(4) 1_655
Zn1 N2 2.164(4) 1_556
